data_7005134
loop_
_publ_author_name
'Agostinho, Magno'
'Braunstein, Pierre'
'Welter, Richard'

_publ_section_title
;
 Phosphinito- and phosphonito-oxazoline Pd(II) complexes as CO/ethylene
 insertion intermediates: synthesis and structural characterization.
;
_journal_issue 7
_journal_name_full 'Dalton transactions (Cambridge, England : 2003)'
_journal_page_first 759
_journal_page_last 770
_journal_paper_doi 10.1039/b616962g
_journal_year 2007
_chemical_formula_moiety 'C20 H23 F3 N O5 P Pd S'
_chemical_formula_sum 'C20 H23 F3 N O5 P Pd S'
_chemical_formula_weight 583.82
_chemical_name_systematic
;
?
;
_space_group_IT_number 14
_symmetry_cell_setting monoclinic
_symmetry_space_group_name_Hall '-P 2yn'
_symmetry_space_group_name_H-M 'P 1 21/n 1'
_atom_sites_solution_hydrogens geom
_atom_sites_solution_primary direct
_atom_sites_solution_secondary difmap
_audit_creation_date 22-1-05
_audit_creation_method SHELXL-97
_cell_angle_alpha 90.00
_cell_angle_beta 90.6710(9)
_cell_angle_gamma 90.00
_cell_formula_units_Z 4
_cell_length_a 11.5800(2)
_cell_length_b 9.1090(2)
_cell_length_c 22.6660(4)
_cell_measurement_reflns_used 40704
_cell_measurement_temperature 173(2)
_cell_measurement_theta_max 30.034
_cell_measurement_theta_min 0.998
_cell_volume 2390.70(8)
_computing_cell_refinement 'Denzo (Nonius B.V., 1998)'
_computing_data_collection 'Collect (Nonius B.V., 1998)'
_computing_data_reduction 'Denzo (Nonius B.V., 1998)'
_computing_molecular_graphics 'PLATON 98 (Spek, 1998)'
_computing_publication_material 'SHELXL-97 (Sheldrick, 1997)'
_computing_structure_refinement 'SHELXL-97 (Sheldrick, 1997)'
_computing_structure_solution 'SHELXS-97 (Sheldrick, 1997)'
_diffrn_ambient_temperature 173(2)
_diffrn_measured_fraction_theta_full 0.999
_diffrn_measured_fraction_theta_max 0.999
_diffrn_measurement_device_type KappaCCD
_diffrn_measurement_method '\p scans'
_diffrn_radiation_monochromator graphite
_diffrn_radiation_source 'fine-focus sealed tube'
_diffrn_radiation_type MoK\a
_diffrn_radiation_wavelength 0.71073
_diffrn_reflns_av_R_equivalents 0.0000
_diffrn_reflns_av_sigmaI/netI 0.0991
_diffrn_reflns_limit_h_max 16
_diffrn_reflns_limit_h_min -16
_diffrn_reflns_limit_k_max 12
_diffrn_reflns_limit_k_min 0
_diffrn_reflns_limit_l_max 31
_diffrn_reflns_limit_l_min 0
_diffrn_reflns_number 6971
_diffrn_reflns_theta_full 30.01
_diffrn_reflns_theta_max 30.01
_diffrn_reflns_theta_min 2.41
_exptl_absorpt_coefficient_mu 0.984
_exptl_absorpt_correction_type none
_exptl_crystal_colour yellow
_exptl_crystal_density_diffrn 1.622
_exptl_crystal_density_method 'not measured'
_exptl_crystal_description prism
_exptl_crystal_F_000 1176
_exptl_crystal_size_max 0.13
_exptl_crystal_size_mid 0.13
_exptl_crystal_size_min 0.12
_refine_diff_density_max 0.517
_refine_diff_density_min -0.589
_refine_diff_density_rms 0.087
_refine_ls_extinction_method none
_refine_ls_goodness_of_fit_ref 0.898
_refine_ls_hydrogen_treatment constr
_refine_ls_matrix_type full
_refine_ls_number_parameters 289
_refine_ls_number_reflns 6970
_refine_ls_number_restraints 0
_refine_ls_restrained_S_all 0.898
_refine_ls_R_factor_all 0.0809
_refine_ls_R_factor_gt 0.0362
_refine_ls_shift/su_max 0.000
_refine_ls_shift/su_mean 0.000
_refine_ls_structure_factor_coef Fsqd
_refine_ls_weighting_details 'calc w=1/[\s^2^(Fo^2^)+(0.0000P)^2^+0.0000P] where P=(Fo^2^+2Fc^2^)/3'
_refine_ls_weighting_scheme calc
_refine_ls_wR_factor_gt 0.0816
_refine_ls_wR_factor_ref 0.0943
_reflns_number_gt 4006
_reflns_number_total 6970
_reflns_threshold_expression >2sigma(I)
_cod_data_source_file b616962g.txt
_cod_data_source_block compound_5a
_cod_original_sg_symbol_H-M 'P 21/n'
_cod_database_code 7005134

loop_
_symmetry_equiv_pos_as_xyz
'x, y, z'
'-x+1/2, y+1/2, -z+1/2'
'-x, -y, -z'
'x-1/2, -y-1/2, z-1/2'

loop_
_atom_site_label
_atom_site_type_symbol
_atom_site_fract_x
_atom_site_fract_y
_atom_site_fract_z
_atom_site_U_iso_or_equiv
_atom_site_adp_type
_atom_site_occupancy
_atom_site_symmetry_multiplicity
_atom_site_calc_flag
_atom_site_refinement_flags
_atom_site_disorder_assembly
_atom_site_disorder_group
Pd Pd 0.301781(17) 0.30939(2) 0.387188(9) 0.04044(8) Uani 1 1 d . . .
S1 S 0.50216(7) 0.21176(10) 0.29055(4) 0.0556(2) Uani 1 1 d . . .
P P 0.21413(6) 0.44092(8) 0.45189(3) 0.04073(17) Uani 1 1 d . . .
F1 F 0.7075(2) 0.0996(4) 0.28456(12) 0.1364(12) Uani 1 1 d . . .
F2 F 0.6446(3) 0.1189(5) 0.37139(11) 0.1593(15) Uani 1 1 d . . .
F3 F 0.5802(3) -0.0457(4) 0.31500(16) 0.1473(12) Uani 1 1 d . . .
O1 O -0.04239(18) 0.2923(3) 0.31650(10) 0.0664(7) Uani 1 1 d . . .
O2 O 0.07681(16) 0.4471(2) 0.43831(8) 0.0492(5) Uani 1 1 d . . .
O4 O 0.40838(17) 0.1767(2) 0.32999(9) 0.0573(6) Uani 1 1 d . . .
O3 O 0.5457(3) 0.3562(3) 0.29749(13) 0.0993(9) Uani 1 1 d . . .
O5 O 0.4839(2) 0.1632(4) 0.23187(10) 0.0901(9) Uani 1 1 d . . .
N N 0.1478(2) 0.2692(3) 0.33449(10) 0.0443(6) Uani 1 1 d . . .
C1 C 0.1806(4) 0.1474(6) 0.23882(17) 0.0979(16) Uani 1 1 d . . .
H1A H 0.1654 0.2427 0.2203 0.147 Uiso 1 1 calc . . .
H1B H 0.1534 0.0687 0.2126 0.147 Uiso 1 1 calc . . .
H1C H 0.2637 0.1363 0.2460 0.147 Uiso 1 1 calc . . .
C2 C 0.1470(4) 0.0013(4) 0.3304(2) 0.0929(14) Uani 1 1 d . . .
H2A H 0.2270 0.0067 0.3448 0.139 Uiso 1 1 calc . . .
H2B H 0.1378 -0.0841 0.3045 0.139 Uiso 1 1 calc . . .
H2C H 0.0950 -0.0080 0.3641 0.139 Uiso 1 1 calc . . .
C3 C 0.1178(3) 0.1388(4) 0.29655(13) 0.0516(8) Uani 1 1 d . . .
C4 C -0.0110(3) 0.1560(5) 0.28692(18) 0.0770(11) Uani 1 1 d . . .
H4A H -0.0298 0.1616 0.2443 0.092 Uiso 1 1 calc . . .
H4B H -0.0531 0.0719 0.3041 0.092 Uiso 1 1 calc . . .
C5 C 0.0554(3) 0.3416(4) 0.34158(13) 0.0506(8) Uani 1 1 d . . .
C6 C 0.0424(3) 0.4773(4) 0.37825(14) 0.0577(8) Uani 1 1 d . . .
H6A H 0.0910 0.5569 0.3621 0.069 Uiso 1 1 calc . . .
H6B H -0.0390 0.5104 0.3770 0.069 Uiso 1 1 calc . . .
C7 C 0.4423(3) 0.3349(4) 0.44086(15) 0.0663(10) Uani 1 1 d . . .
H7A H 0.4206 0.3915 0.4758 0.099 Uiso 1 1 calc . . .
H7B H 0.5028 0.3873 0.4196 0.099 Uiso 1 1 calc . . .
H7C H 0.4711 0.2383 0.4531 0.099 Uiso 1 1 calc . . .
C8 C 0.2101(2) 0.3728(3) 0.52713(12) 0.0438(7) Uani 1 1 d . . .
C9 C 0.2753(3) 0.4348(4) 0.57144(14) 0.0620(9) Uani 1 1 d . . .
H9 H 0.3224 0.5176 0.5634 0.074 Uiso 1 1 calc . . .
C10 C 0.2728(3) 0.3764(5) 0.62841(15) 0.0760(11) Uani 1 1 d . . .
H10 H 0.3187 0.4188 0.6590 0.091 Uiso 1 1 calc . . .
C11 C 0.2046(4) 0.2590(5) 0.63989(17) 0.0760(12) Uani 1 1 d . . .
H11 H 0.2024 0.2198 0.6787 0.091 Uiso 1 1 calc . . .
C12 C 0.1392(4) 0.1969(4) 0.59626(19) 0.0783(12) Uani 1 1 d . . .
H12 H 0.0913 0.1152 0.6049 0.094 Uiso 1 1 calc . . .
C13 C 0.1421(3) 0.2523(4) 0.53929(15) 0.0629(9) Uani 1 1 d . . .
H13 H 0.0975 0.2075 0.5088 0.075 Uiso 1 1 calc . . .
C14 C 0.2554(3) 0.6308(3) 0.45793(13) 0.0534(8) Uani 1 1 d . . .
C15 C 0.3462(4) 0.6884(4) 0.42734(16) 0.0740(11) Uani 1 1 d . . .
H15 H 0.3908 0.6287 0.4019 0.089 Uiso 1 1 calc . . .
C16 C 0.3718(5) 0.8401(6) 0.4349(2) 0.1054(17) Uani 1 1 d . . .
H16 H 0.4345 0.8828 0.4143 0.126 Uiso 1 1 calc . . .
C17 C 0.3071(6) 0.9240(5) 0.4712(3) 0.115(2) Uani 1 1 d . . .
H17 H 0.3252 1.0251 0.4758 0.138 Uiso 1 1 calc . . .
C18 C 0.2192(6) 0.8676(5) 0.5005(2) 0.1149(19) Uani 1 1 d . . .
H18 H 0.1753 0.9284 0.5259 0.138 Uiso 1 1 calc . . .
C19 C 0.1909(4) 0.7214(4) 0.49433(18) 0.0795(12) Uani 1 1 d . . .
H19 H 0.1270 0.6823 0.5151 0.095 Uiso 1 1 calc . . .
C20 C 0.6164(4) 0.0943(6) 0.31744(19) 0.0828(12) Uani 1 1 d . . .

loop_
_atom_site_aniso_label
_atom_site_aniso_U_11
_atom_site_aniso_U_22
_atom_site_aniso_U_33
_atom_site_aniso_U_23
_atom_site_aniso_U_13
_atom_site_aniso_U_12
Pd 0.03304(12) 0.04599(14) 0.04227(13) -0.00797(10) -0.00065(8) -0.00128(10)
S1 0.0431(4) 0.0716(6) 0.0521(5) 0.0020(4) 0.0016(3) 0.0110(4)
P 0.0425(4) 0.0397(4) 0.0400(4) -0.0032(3) 0.0007(3) 0.0012(3)
F1 0.0584(14) 0.228(4) 0.124(2) 0.024(2) 0.0272(14) 0.0572(19)
F2 0.121(2) 0.276(4) 0.0799(18) -0.008(2) -0.0354(16) 0.100(3)
F3 0.149(3) 0.107(2) 0.187(3) 0.021(2) 0.017(2) 0.060(2)
O1 0.0412(12) 0.0859(18) 0.0719(15) -0.0154(13) -0.0142(11) 0.0062(12)
O2 0.0409(10) 0.0604(13) 0.0462(11) -0.0042(10) 0.0001(9) 0.0105(10)
O4 0.0431(12) 0.0687(15) 0.0603(13) -0.0169(11) 0.0087(10) 0.0018(11)
O3 0.104(2) 0.074(2) 0.120(2) 0.0098(17) 0.0129(18) -0.0213(18)
O5 0.0699(17) 0.152(3) 0.0481(14) -0.0134(16) 0.0012(12) 0.0264(18)
N 0.0369(13) 0.0495(15) 0.0464(14) -0.0089(11) -0.0051(10) -0.0017(11)
C1 0.076(3) 0.155(4) 0.063(2) -0.044(3) 0.005(2) -0.036(3)
C2 0.098(3) 0.053(2) 0.126(4) -0.005(2) -0.040(3) -0.009(2)
C3 0.0431(17) 0.058(2) 0.0536(18) -0.0104(15) -0.0093(14) -0.0085(15)
C4 0.053(2) 0.084(3) 0.093(3) -0.024(2) -0.0160(19) -0.007(2)
C5 0.0413(17) 0.065(2) 0.0455(17) -0.0008(15) -0.0083(13) 0.0013(15)
C6 0.0542(19) 0.061(2) 0.0572(19) -0.0063(17) -0.0118(15) 0.0194(16)
C7 0.0395(17) 0.095(3) 0.064(2) -0.025(2) -0.0075(15) 0.0017(18)
C8 0.0427(16) 0.0452(17) 0.0435(16) -0.0009(13) 0.0035(13) 0.0087(14)
C9 0.0535(19) 0.080(2) 0.0521(19) 0.0065(18) -0.0037(15) -0.0012(18)
C10 0.076(3) 0.105(3) 0.047(2) 0.004(2) -0.0082(17) 0.019(2)
C11 0.094(3) 0.081(3) 0.053(2) 0.018(2) 0.017(2) 0.039(3)
C12 0.105(3) 0.049(2) 0.081(3) 0.014(2) 0.031(3) 0.006(2)
C13 0.086(3) 0.0451(18) 0.058(2) 0.0001(17) 0.0096(18) -0.0026(19)
C14 0.073(2) 0.0413(17) 0.0453(17) 0.0017(14) -0.0110(15) -0.0045(16)
C15 0.098(3) 0.066(2) 0.058(2) 0.0142(18) -0.009(2) -0.023(2)
C16 0.135(5) 0.094(4) 0.087(3) 0.039(3) -0.024(3) -0.050(3)
C17 0.188(6) 0.047(3) 0.109(4) 0.007(3) -0.050(4) -0.025(3)
C18 0.196(6) 0.046(3) 0.103(4) -0.015(3) -0.027(4) 0.007(3)
C19 0.113(3) 0.046(2) 0.080(3) -0.0074(19) -0.001(2) 0.005(2)
C20 0.064(3) 0.105(4) 0.079(3) 0.007(3) 0.001(2) 0.025(3)

loop_
_atom_type_symbol
_atom_type_description
_atom_type_scat_dispersion_real
_atom_type_scat_dispersion_imag
_atom_type_scat_source
C C 0.0033 0.0016 'International Tables Vol C Tables 4.2.6.8 and 6.1.1.4'
H H 0.0000 0.0000 'International Tables Vol C Tables 4.2.6.8 and 6.1.1.4'
F F 0.0171 0.0103 'International Tables Vol C Tables 4.2.6.8 and 6.1.1.4'
N N 0.0061 0.0033 'International Tables Vol C Tables 4.2.6.8 and 6.1.1.4'
O O 0.0106 0.0060 'International Tables Vol C Tables 4.2.6.8 and 6.1.1.4'
P P 0.1023 0.0942 'International Tables Vol C Tables 4.2.6.8 and 6.1.1.4'
Pd Pd -0.9988 1.0072 'International Tables Vol C Tables 4.2.6.8 and 6.1.1.4'
S S 0.1246 0.1234 'International Tables Vol C Tables 4.2.6.8 and 6.1.1.4'

loop_
_geom_angle_atom_site_label_1
_geom_angle_atom_site_label_2
_geom_angle_atom_site_label_3
_geom_angle
_geom_angle_site_symmetry_1
_geom_angle_site_symmetry_3
_geom_angle_publ_flag
C7 Pd P 84.79(9) . . y
C7 Pd N 175.65(13) . . y
P Pd N 94.48(6) . . y
C7 Pd O4 87.97(11) . . y
P Pd O4 172.68(6) . . y
N Pd O4 92.67(8) . . y
O5 S1 O3 116.31(19) . . ?
O5 S1 O4 113.94(15) . . ?
O3 S1 O4 113.85(16) . . ?
O5 S1 C20 103.5(2) . . ?
O3 S1 C20 104.8(2) . . ?
O4 S1 C20 102.29(18) . . ?
O2 P C14 103.92(14) . . ?
O2 P C8 98.89(12) . . ?
C14 P C8 105.47(14) . . ?
O2 P Pd 111.07(8) . . ?
C14 P Pd 117.33(11) . . ?
C8 P Pd 117.81(9) . . ?
C5 O1 C4 105.5(2) . . ?
C6 O2 P 116.56(18) . . ?
S1 O4 Pd 132.93(14) . . ?
C5 N C3 107.1(2) . . ?
C5 N Pd 122.2(2) . . ?
C3 N Pd 129.17(19) . . ?
C3 C1 H1A 109.5 . . ?
C3 C1 H1B 109.5 . . ?
H1A C1 H1B 109.5 . . ?
C3 C1 H1C 109.5 . . ?
H1A C1 H1C 109.5 . . ?
H1B C1 H1C 109.5 . . ?
C3 C2 H2A 109.5 . . ?
C3 C2 H2B 109.5 . . ?
H2A C2 H2B 109.5 . . ?
C3 C2 H2C 109.5 . . ?
H2A C2 H2C 109.5 . . ?
H2B C2 H2C 109.5 . . ?
N C3 C2 108.4(2) . . ?
N C3 C1 110.2(3) . . ?
C2 C3 C1 112.3(4) . . ?
N C3 C4 102.8(3) . . ?
C2 C3 C4 112.0(3) . . ?
C1 C3 C4 110.7(3) . . ?
O1 C4 C3 105.8(3) . . ?
O1 C4 H4A 110.6 . . ?
C3 C4 H4A 110.6 . . ?
O1 C4 H4B 110.6 . . ?
C3 C4 H4B 110.6 . . ?
H4A C4 H4B 108.7 . . ?
N C5 O1 118.8(3) . . ?
N C5 C6 126.1(3) . . ?
O1 C5 C6 115.0(3) . . ?
O2 C6 C5 109.7(2) . . ?
O2 C6 H6A 109.7 . . ?
C5 C6 H6A 109.7 . . ?
O2 C6 H6B 109.7 . . ?
C5 C6 H6B 109.7 . . ?
H6A C6 H6B 108.2 . . ?
Pd C7 H7A 109.5 . . ?
Pd C7 H7B 109.5 . . ?
H7A C7 H7B 109.5 . . ?
Pd C7 H7C 109.5 . . ?
H7A C7 H7C 109.5 . . ?
H7B C7 H7C 109.5 . . ?
C9 C8 C13 119.4(3) . . ?
C9 C8 P 121.8(2) . . ?
C13 C8 P 118.7(2) . . ?
C8 C9 C10 120.2(3) . . ?
C8 C9 H9 119.9 . . ?
C10 C9 H9 119.9 . . ?
C11 C10 C9 119.7(4) . . ?
C11 C10 H10 120.1 . . ?
C9 C10 H10 120.1 . . ?
C10 C11 C12 120.5(3) . . ?
C10 C11 H11 119.7 . . ?
C12 C11 H11 119.7 . . ?
C11 C12 C13 120.4(4) . . ?
C11 C12 H12 119.8 . . ?
C13 C12 H12 119.8 . . ?
C8 C13 C12 119.6(4) . . ?
C8 C13 H13 120.2 . . ?
C12 C13 H13 120.2 . . ?
C15 C14 C19 119.6(3) . . ?
C15 C14 P 122.3(3) . . ?
C19 C14 P 118.1(3) . . ?
C14 C15 C16 118.1(4) . . ?
C14 C15 H15 121.0 . . ?
C16 C15 H15 121.0 . . ?
C17 C16 C15 120.3(5) . . ?
C17 C16 H16 119.9 . . ?
C15 C16 H16 119.9 . . ?
C18 C17 C16 121.3(5) . . ?
C18 C17 H17 119.4 . . ?
C16 C17 H17 119.4 . . ?
C17 C18 C19 120.5(5) . . ?
C17 C18 H18 119.8 . . ?
C19 C18 H18 119.8 . . ?
C18 C19 C14 120.3(4) . . ?
C18 C19 H19 119.8 . . ?
C14 C19 H19 119.8 . . ?
F2 C20 F1 110.0(4) . . ?
F2 C20 F3 106.3(4) . . ?
F1 C20 F3 105.5(4) . . ?
F2 C20 S1 113.4(3) . . ?
F1 C20 S1 112.4(3) . . ?
F3 C20 S1 108.8(3) . . ?

loop_
_geom_bond_atom_site_label_1
_geom_bond_atom_site_label_2
_geom_bond_distance
_geom_bond_site_symmetry_2
_geom_bond_publ_flag
Pd C7 2.033(3) . y
Pd P 2.1567(7) . y
Pd N 2.166(2) . y
Pd O4 2.1689(19) . y
S1 O5 1.415(3) . ?
S1 O3 1.417(3) . ?
S1 O4 1.450(2) . ?
S1 C20 1.802(4) . ?
P O2 1.617(2) . y
P C14 1.800(3) . ?
P C8 1.816(3) . ?
F1 C20 1.300(4) . ?
F2 C20 1.282(5) . ?
F3 C20 1.344(5) . ?
O1 C5 1.338(4) . ?
O1 C4 1.459(4) . ?
O2 C6 1.441(3) . y
N C5 1.269(4) . y
N C3 1.505(4) . ?
C1 C3 1.506(5) . ?
C1 H1A 0.9800 . ?
C1 H1B 0.9800 . ?
C1 H1C 0.9800 . ?
C2 C3 1.505(5) . ?
C2 H2A 0.9800 . ?
C2 H2B 0.9800 . ?
C2 H2C 0.9800 . ?
C3 C4 1.514(4) . ?
C4 H4A 0.9900 . ?
C4 H4B 0.9900 . ?
C5 C6 1.499(4) . y
C6 H6A 0.9900 . ?
C6 H6B 0.9900 . ?
C7 H7A 0.9800 . ?
C7 H7B 0.9800 . ?
C7 H7C 0.9800 . ?
C8 C9 1.371(4) . ?
C8 C13 1.381(4) . ?
C9 C10 1.397(5) . ?
C9 H9 0.9500 . ?
C10 C11 1.356(6) . ?
C10 H10 0.9500 . ?
C11 C12 1.361(6) . ?
C11 H11 0.9500 . ?
C12 C13 1.387(5) . ?
C12 H12 0.9500 . ?
C13 H13 0.9500 . ?
C14 C15 1.371(5) . ?
C14 C19 1.391(5) . ?
C15 C16 1.423(6) . ?
C15 H15 0.9500 . ?
C16 C17 1.356(7) . ?
C16 H16 0.9500 . ?
C17 C18 1.326(7) . ?
C17 H17 0.9500 . ?
C18 C19 1.378(6) . ?
C18 H18 0.9500 . ?
C19 H19 0.9500 . ?

loop_
_geom_torsion_atom_site_label_1
_geom_torsion_atom_site_label_2
_geom_torsion_atom_site_label_3
_geom_torsion_atom_site_label_4
_geom_torsion
_geom_torsion_site_symmetry_1
_geom_torsion_site_symmetry_2
_geom_torsion_site_symmetry_3
_geom_torsion_site_symmetry_4
_geom_torsion_publ_flag
C7 Pd P O2 -172.17(15) . . . . ?
N Pd P O2 3.53(11) . . . . ?
O4 Pd P O2 -164.2(5) . . . . ?
C7 Pd P C14 68.54(16) . . . . ?
N Pd P C14 -115.76(13) . . . . ?
O4 Pd P C14 76.5(5) . . . . ?
C7 Pd P C8 -59.19(16) . . . . ?
N Pd P C8 116.51(13) . . . . ?
O4 Pd P C8 -51.3(5) . . . . ?
C14 P O2 C6 80.1(2) . . . . ?
C8 P O2 C6 -171.4(2) . . . . ?
Pd P O2 C6 -46.9(2) . . . . ?
O5 S1 O4 Pd -124.6(2) . . . . ?
O3 S1 O4 Pd 12.0(3) . . . . ?
C20 S1 O4 Pd 124.4(2) . . . . ?
C7 Pd O4 S1 -71.5(2) . . . . ?
P Pd O4 S1 -79.4(6) . . . . ?
N Pd O4 S1 112.78(19) . . . . ?
C7 Pd N C5 93.5(15) . . . . ?
P Pd N C5 13.5(2) . . . . ?
O4 Pd N C5 -168.1(2) . . . . ?
C7 Pd N C3 -70.1(15) . . . . ?
P Pd N C3 -150.2(2) . . . . ?
O4 Pd N C3 28.3(2) . . . . ?
C5 N C3 C2 -120.4(3) . . . . ?
Pd N C3 C2 45.1(4) . . . . ?
C5 N C3 C1 116.3(3) . . . . ?
Pd N C3 C1 -78.1(3) . . . . ?
C5 N C3 C4 -1.7(3) . . . . ?
Pd N C3 C4 163.9(2) . . . . ?
C5 O1 C4 C3 -2.3(4) . . . . ?
N C3 C4 O1 2.4(4) . . . . ?
C2 C3 C4 O1 118.6(3) . . . . ?
C1 C3 C4 O1 -115.2(4) . . . . ?
C3 N C5 O1 0.3(4) . . . . ?
Pd N C5 O1 -166.5(2) . . . . ?
C3 N C5 C6 177.5(3) . . . . ?
Pd N C5 C6 10.7(4) . . . . ?
C4 O1 C5 N 1.3(4) . . . . ?
C4 O1 C5 C6 -176.2(3) . . . . ?
P O2 C6 C5 77.7(3) . . . . ?
N C5 C6 O2 -58.0(4) . . . . ?
O1 C5 C6 O2 119.3(3) . . . . ?
O2 P C8 C9 -133.3(3) . . . . ?
C14 P C8 C9 -26.1(3) . . . . ?
Pd P C8 C9 107.1(3) . . . . ?
O2 P C8 C13 48.9(3) . . . . ?
C14 P C8 C13 156.1(3) . . . . ?
Pd P C8 C13 -70.7(3) . . . . ?
C13 C8 C9 C10 -0.1(5) . . . . ?
P C8 C9 C10 -177.9(3) . . . . ?
C8 C9 C10 C11 -0.7(6) . . . . ?
C9 C10 C11 C12 0.5(6) . . . . ?
C10 C11 C12 C13 0.5(6) . . . . ?
C9 C8 C13 C12 1.0(5) . . . . ?
P C8 C13 C12 178.9(3) . . . . ?
C11 C12 C13 C8 -1.2(6) . . . . ?
O2 P C14 C15 -129.4(3) . . . . ?
C8 P C14 C15 127.1(3) . . . . ?
Pd P C14 C15 -6.3(3) . . . . ?
O2 P C14 C19 49.6(3) . . . . ?
C8 P C14 C19 -53.9(3) . . . . ?
Pd P C14 C19 172.6(2) . . . . ?
C19 C14 C15 C16 0.8(6) . . . . ?
P C14 C15 C16 179.7(3) . . . . ?
C14 C15 C16 C17 -0.2(7) . . . . ?
C15 C16 C17 C18 0.0(9) . . . . ?
C16 C17 C18 C19 -0.3(9) . . . . ?
C17 C18 C19 C14 0.9(8) . . . . ?
C15 C14 C19 C18 -1.1(6) . . . . ?
P C14 C19 C18 179.9(4) . . . . ?
O5 S1 C20 F2 -178.5(4) . . . . ?
O3 S1 C20 F2 59.1(4) . . . . ?
O4 S1 C20 F2 -59.9(4) . . . . ?
O5 S1 C20 F1 55.9(4) . . . . ?
O3 S1 C20 F1 -66.4(4) . . . . ?
O4 S1 C20 F1 174.6(4) . . . . ?
O5 S1 C20 F3 -60.5(3) . . . . ?
O3 S1 C20 F3 177.2(3) . . . . ?
O4 S1 C20 F3 58.1(3) . . . . ?
